data_7000695
loop_
_publ_author_name
'Lan, Yanhua'
'Novitchi, Ghenadie'
'Cl\'erac, Rodolphe'
'Tang, Jin-Kui'
'Madhu, N. T.'
'Hewitt, Ian J.'
'Anson, Christopher E.'
'Brooker, Sally'
'Powell, Annie K.'

_publ_section_title
;
 Di-, tetra- and hexanuclear iron(III), manganese(II/III) and
 copper(II) complexes of Schiff-base ligands derived from
 6-substituted-2-formylphenols
;
_journal_issue 10
_journal_name_full 'Dalton Transactions'
_journal_page_first 1721
_journal_page_last 1727
_journal_paper_doi 10.1039/b818113f
_journal_year 2009
_chemical_formula_moiety '(C40 H46 Cu6 N4 O24 S3), 3.5(C2 H3 N), 3.5(C H4 O), H2 O'
_chemical_formula_sum 'C50.5 H72.5 Cu6 N7.5 O28.5 S3'
_chemical_formula_weight 1718.08
_chemical_name_systematic
;
?
;
_space_group_IT_number 15
_symmetry_cell_setting monoclinic
_symmetry_space_group_name_Hall '-C 2yc'
_symmetry_space_group_name_H-M 'C 1 2/c 1'
_atom_sites_solution_hydrogens geom
_atom_sites_solution_primary direct
_atom_sites_solution_secondary difmap
_audit_creation_method SHELXL-97
_cell_angle_alpha 90.00
_cell_angle_beta 105.001(2)
_cell_angle_gamma 90.00
_cell_formula_units_Z 4
_cell_length_a 20.428(2)
_cell_length_b 21.839(3)
_cell_length_c 16.2244(18)
_cell_measurement_reflns_used 4028
_cell_measurement_temperature 100(2)
_cell_measurement_theta_max 25.07
_cell_measurement_theta_min 2.27
_cell_volume 6991.5(14)
_computing_cell_refinement 'SMART-NT 5.6 (Bruker AXS Inc., 2000)'
_computing_data_collection 'SMART-NT 5.6 (Bruker AXS Inc., 2000)'
_computing_data_reduction 'SAINT+ 6.0 (Bruker AXS Inc., 2000)'
_computing_molecular_graphics 'SHELXTL 5.1 (Bruker AXS Inc., 1997)'
_computing_publication_material 'SHELXTL 5.1 (Bruker AXS Inc., 1997)'
_computing_structure_refinement 'SHELXTL 5.1 (Bruker AXS Inc., 1997)'
_computing_structure_solution 'SHELXTL 5.1 (Bruker AXS Inc., 1997)'
_diffrn_ambient_temperature 100(2)
_diffrn_detector_area_resol_mean 8.333
_diffrn_measured_fraction_theta_full 0.995
_diffrn_measured_fraction_theta_max 0.994
_diffrn_measurement_device_type 'Bruker SMART Apex'
_diffrn_measurement_method 'CCD area detector'
_diffrn_radiation_monochromator graphite
_diffrn_radiation_source 'rotating anode'
_diffrn_radiation_type MoK\a
_diffrn_radiation_wavelength 0.71073
_diffrn_reflns_av_R_equivalents 0.0866
_diffrn_reflns_av_sigmaI/netI 0.1970
_diffrn_reflns_limit_h_max 24
_diffrn_reflns_limit_h_min -21
_diffrn_reflns_limit_k_max 13
_diffrn_reflns_limit_k_min -26
_diffrn_reflns_limit_l_max 18
_diffrn_reflns_limit_l_min -19
_diffrn_reflns_number 13166
_diffrn_reflns_theta_full 25.00
_diffrn_reflns_theta_max 25.12
_diffrn_reflns_theta_min 2.08
_exptl_absorpt_coefficient_mu 1.967
_exptl_absorpt_correction_T_max 0.914
_exptl_absorpt_correction_T_min 0.782
_exptl_absorpt_correction_type multi-scan
_exptl_absorpt_process_details 'SADABS (Bruker AXS Inc., 2005)'
_exptl_crystal_colour green
_exptl_crystal_density_diffrn 1.632
_exptl_crystal_density_method 'not measured'
_exptl_crystal_description needle
_exptl_crystal_F_000 3512
_exptl_crystal_size_max 0.19
_exptl_crystal_size_mid 0.06
_exptl_crystal_size_min 0.05
_refine_diff_density_max 0.737
_refine_diff_density_min -0.531
_refine_diff_density_rms 0.101
_refine_ls_extinction_method none
_refine_ls_goodness_of_fit_ref 0.953
_refine_ls_hydrogen_treatment mixed
_refine_ls_matrix_type full
_refine_ls_number_parameters 451
_refine_ls_number_reflns 6209
_refine_ls_number_restraints 24
_refine_ls_restrained_S_all 1.330
_refine_ls_R_factor_all 0.1457
_refine_ls_R_factor_gt 0.0570
_refine_ls_shift/su_max 0.048
_refine_ls_shift/su_mean 0.002
_refine_ls_structure_factor_coef Fsqd
_refine_ls_weighting_details 'calc w=1/[\s^2^(Fo^2^)+(0.0191P)^2^+0.0000P] where P=(Fo^2^+2Fc^2^)/3'
_refine_ls_weighting_scheme calc
_refine_ls_wR_factor_gt 0.0898
_refine_ls_wR_factor_ref 0.1002
_reflns_number_gt 2787
_reflns_number_total 6209
_reflns_threshold_expression >2sigma(I)
_cod_data_source_file b818113f.txt
_cod_data_source_block lyh7bx
_cod_original_cell_volume 6991.6(14)
_cod_original_sg_symbol_H-M 'C 2/c'
_cod_original_formula_sum 'C50.50 H72.50 Cu6 N7.50 O28.50 S3'
_cod_database_code 7000695

loop_
_symmetry_equiv_pos_as_xyz
'x, y, z'
'-x, y, -z+1/2'
'x+1/2, y+1/2, z'
'-x+1/2, y+1/2, -z+1/2'
'-x, -y, -z'
'x, -y, z-1/2'
'-x+1/2, -y+1/2, -z'
'x+1/2, -y+1/2, z-1/2'

loop_
_atom_site_label
_atom_site_type_symbol
_atom_site_fract_x
_atom_site_fract_y
_atom_site_fract_z
_atom_site_U_iso_or_equiv
_atom_site_adp_type
_atom_site_occupancy
_atom_site_symmetry_multiplicity
_atom_site_calc_flag
_atom_site_refinement_flags
_atom_site_disorder_assembly
_atom_site_disorder_group
Cu1 Cu 0.53596(6) 0.04872(6) 0.15194(8) 0.0335(4) Uani 1 1 d . . .
Cu2 Cu 0.39160(6) 0.13373(6) 0.16772(8) 0.0329(4) Uani 1 1 d . . .
Cu3 Cu 0.39823(6) 0.27657(6) 0.21491(8) 0.0344(4) Uani 1 1 d . . .
S1 S 0.5003(9) 0.3879(3) 0.2716(5) 0.045(3) Uani 0.50 -1 d P . .
O11 O 0.501(3) 0.4463(6) 0.229(3) 0.058(11) Uani 0.50 -1 d P . .
O12 O 0.4413(4) 0.3529(4) 0.2569(5) 0.068(3) Uani 1 1 d . . .
O13 O 0.5277(8) 0.3947(7) 0.3640(11) 0.058(5) Uani 0.50 -1 d P . .
S2 S 0.52593(13) 0.18869(12) 0.13634(18) 0.0300(7) Uani 1 1 d . . .
O21 O 0.5611(3) 0.1339(3) 0.1854(4) 0.0282(16) Uani 1 1 d . . .
O22 O 0.4589(3) 0.1964(3) 0.1570(4) 0.0301(18) Uani 1 1 d . . .
O23 O 0.5681(3) 0.2433(3) 0.1687(4) 0.0323(18) Uani 1 1 d . . .
O24 O 0.5172(3) 0.1813(3) 0.0463(4) 0.0330(18) Uani 1 1 d . . .
O1 O 0.4439(3) 0.0622(3) 0.1575(4) 0.0356(19) Uani 1 1 d . . .
C1 C 0.4000(5) 0.0130(5) 0.1201(7) 0.044(3) Uani 1 1 d . . .
H1A H 0.3874 0.0231 0.0579 0.053 Uiso 1 1 calc R . .
C2 C 0.4370(5) -0.0449(5) 0.1242(7) 0.048(3) Uani 1 1 d . . .
H2A H 0.4141 -0.0714 0.0758 0.058 Uiso 1 1 calc R . .
H2B H 0.4372 -0.0666 0.1779 0.058 Uiso 1 1 calc R . .
N1 N 0.5075(4) -0.0331(4) 0.1207(5) 0.035(2) Uani 1 1 d . . .
C3 C 0.5432(5) -0.0757(5) 0.0976(6) 0.032(3) Uani 1 1 d . . .
H3A H 0.5216 -0.1140 0.0810 0.038 Uiso 1 1 calc R . .
C4 C 0.6123(5) -0.0699(5) 0.0952(6) 0.027(3) Uani 1 1 d . . .
C5 C 0.6500(6) -0.0150(5) 0.1194(6) 0.034(3) Uani 1 1 d . . .
O2 O 0.6253(3) 0.0357(3) 0.1442(4) 0.0366(19) Uani 1 1 d . . .
C6 C 0.7189(5) -0.0165(5) 0.1152(6) 0.038(3) Uani 1 1 d . . .
O3 O 0.7528(3) 0.0380(3) 0.1408(5) 0.047(2) Uani 1 1 d . . .
C10 C 0.8205(5) 0.0405(5) 0.1333(8) 0.064(4) Uani 1 1 d . . .
H10A H 0.8402 0.0805 0.1530 0.097 Uiso 1 1 calc R . .
H10B H 0.8207 0.0346 0.0735 0.097 Uiso 1 1 calc R . .
H10C H 0.8473 0.0081 0.1683 0.097 Uiso 1 1 calc R . .
C7 C 0.7455(6) -0.0663(5) 0.0858(7) 0.043(3) Uani 1 1 d . . .
H7A H 0.7911 -0.0649 0.0819 0.052 Uiso 1 1 calc R . .
C8 C 0.7083(6) -0.1188(5) 0.0616(7) 0.047(3) Uani 1 1 d . . .
H8A H 0.7280 -0.1534 0.0419 0.056 Uiso 1 1 calc R . .
C9 C 0.6420(6) -0.1203(5) 0.0662(6) 0.037(3) Uani 1 1 d . . .
H9A H 0.6160 -0.1564 0.0494 0.044 Uiso 1 1 calc R . .
C11 C 0.3351(5) 0.0145(5) 0.1424(8) 0.052(3) Uani 1 1 d . . .
H11A H 0.2995 -0.0042 0.0960 0.062 Uiso 1 1 calc R . .
H11B H 0.3384 -0.0095 0.1951 0.062 Uiso 1 1 calc R . .
N2 N 0.3166(4) 0.0778(4) 0.1557(5) 0.034(2) Uani 1 1 d . . .
C12 C 0.2580(5) 0.0910(5) 0.1647(6) 0.038(3) Uani 1 1 d . . .
H12A H 0.2263 0.0584 0.1575 0.045 Uiso 1 1 calc R . .
C13 C 0.2350(5) 0.1500(5) 0.1846(7) 0.036(3) Uani 1 1 d . . .
C14 C 0.2761(5) 0.2030(5) 0.1942(6) 0.032(3) Uani 1 1 d . . .
O4 O 0.3379(3) 0.2048(3) 0.1783(4) 0.0314(18) Uani 1 1 d . . .
C15 C 0.2512(5) 0.2578(5) 0.2237(6) 0.034(3) Uani 1 1 d . . .
O5 O 0.2959(3) 0.3062(3) 0.2343(4) 0.0381(19) Uani 1 1 d . . .
C19 C 0.2795(5) 0.3590(5) 0.2779(7) 0.058(4) Uani 1 1 d . . .
H19A H 0.2311 0.3586 0.2754 0.086 Uiso 1 1 calc R . .
H19B H 0.2904 0.3962 0.2505 0.086 Uiso 1 1 calc R . .
H19C H 0.3059 0.3582 0.3377 0.086 Uiso 1 1 calc R . .
C16 C 0.1882(6) 0.2591(6) 0.2378(7) 0.049(3) Uani 1 1 d . . .
H16A H 0.1721 0.2961 0.2563 0.059 Uiso 1 1 calc R . .
C17 C 0.1472(6) 0.2073(6) 0.2254(8) 0.054(4) Uani 1 1 d . . .
H17A H 0.1031 0.2087 0.2345 0.065 Uiso 1 1 calc R . .
C18 C 0.1720(5) 0.1539(6) 0.1994(7) 0.046(3) Uani 1 1 d . . .
H18A H 0.1443 0.1183 0.1914 0.055 Uiso 1 1 calc R . .
O6 O 0.3728(3) 0.3121(3) 0.0996(5) 0.0387(19) Uani 1 1 d D . .
H6 H 0.395(4) 0.347(3) 0.104(6) 0.046 Uiso 1 1 d D . .
C20 C 0.3617(5) 0.2801(5) 0.0211(7) 0.048(3) Uani 1 1 d . . .
H20A H 0.3502 0.3094 -0.0263 0.072 Uiso 1 1 calc R . .
H20B H 0.3243 0.2511 0.0160 0.072 Uiso 1 1 calc R . .
H20C H 0.4029 0.2578 0.0192 0.072 Uiso 1 1 calc R . .
O31A O 0.4074(7) 0.4236(7) 0.0680(10) 0.056(5) Uani 0.50 1 d P . 1
O41A O 0.5058(8) 0.5495(8) 0.3255(10) 0.071(5) Uiso 0.50 1 d PD A -1
C41A C 0.5038(19) 0.5968(8) 0.2669(18) 0.051(7) Uiso 0.50 1 d PD A -1
O51A O 0.5873(8) 0.4673(8) 0.5742(12) 0.117(6) Uiso 0.70 1 d PD B 1
C51A C 0.6225(11) 0.5217(9) 0.5895(18) 0.084(7) Uiso 0.70 1 d PD B 1
O51B O 0.6128(16) 0.5033(17) 0.637(2) 0.086(11) Uiso 0.30 1 d PD C 2
C51B C 0.614(5) 0.489(5) 0.549(3) 0.21(4) Uiso 0.30 1 d PD C 2
N61A N 0.3035(8) 0.1415(8) 0.5631(11) 0.056(5) Uiso 0.60 1 d PD D 1
C61A C 0.3039(12) 0.1591(11) 0.4969(13) 0.049(8) Uiso 0.60 1 d PD D 1
C62A C 0.3099(12) 0.1660(10) 0.4097(13) 0.029(8) Uiso 0.60 1 d PD D 1
N61B N 0.2699(14) 0.1168(13) 0.5391(19) 0.077(9) Uiso 0.40 1 d PD E 2
C61B C 0.2900(16) 0.1405(15) 0.4843(17) 0.034(10) Uiso 0.40 1 d PD E 2
C62B C 0.3026(18) 0.1818(16) 0.415(2) 0.033(12) Uiso 0.40 1 d PD E 2
O71A O 0.5134(13) 0.7442(12) 0.2964(16) 0.040(7) Uiso 0.25 1 d PDU . -1
C71A C 0.5000 0.8000(17) 0.2500 0.058(9) Uiso 0.50 2 d SPDU . -1
N71B N 0.5617(15) 0.6940(14) 0.4482(19) 0.109(10) Uiso 0.40 1 d PDU F 2
C71B C 0.5604(13) 0.6585(12) 0.5050(17) 0.049(8) Uiso 0.40 1 d PDU F 2
C72B C 0.5658(11) 0.6141(11) 0.5789(15) 0.034(7) Uiso 0.40 1 d PDU F 2
N71C N 0.5376(13) 0.7466(13) 0.3957(18) 0.062(8) Uiso 0.35 1 d PDU G -3
C71C C 0.5366(14) 0.7791(14) 0.349(2) 0.038(7) Uiso 0.35 1 d PDU G -3
C72C C 0.520(2) 0.8150(18) 0.270(3) 0.083(11) Uiso 0.35 1 d PDU G -3

loop_
_atom_site_aniso_label
_atom_site_aniso_U_11
_atom_site_aniso_U_22
_atom_site_aniso_U_33
_atom_site_aniso_U_23
_atom_site_aniso_U_13
_atom_site_aniso_U_12
Cu1 0.0283(8) 0.0272(8) 0.0404(9) -0.0033(7) 0.0008(6) -0.0022(7)
Cu2 0.0269(7) 0.0314(9) 0.0369(8) 0.0013(7) 0.0018(6) -0.0001(7)
Cu3 0.0342(8) 0.0313(9) 0.0358(9) 0.0031(7) 0.0059(7) 0.0032(7)
S1 0.057(4) 0.035(4) 0.044(10) -0.002(3) 0.012(9) 0.015(5)
O11 0.074(10) 0.016(8) 0.10(4) -0.002(11) 0.05(3) 0.000(13)
O12 0.089(6) 0.062(6) 0.064(6) -0.020(5) 0.036(5) -0.032(5)
O13 0.070(12) 0.050(12) 0.067(14) -0.010(10) 0.038(11) 0.020(9)
S2 0.0281(17) 0.0289(17) 0.0322(19) -0.0014(15) 0.0066(14) -0.0010(14)
O21 0.021(3) 0.022(4) 0.038(4) -0.004(4) 0.002(3) 0.000(3)
O22 0.026(4) 0.031(4) 0.031(5) 0.003(3) 0.003(3) 0.004(3)
O23 0.037(4) 0.026(4) 0.033(4) 0.005(3) 0.008(3) -0.001(3)
O24 0.033(4) 0.043(5) 0.023(5) -0.006(4) 0.007(3) -0.006(4)
O1 0.028(4) 0.026(5) 0.048(5) -0.004(4) 0.002(4) 0.002(3)
C1 0.038(7) 0.037(8) 0.062(9) 0.001(7) 0.021(7) -0.005(6)
C2 0.030(7) 0.024(7) 0.085(10) -0.006(7) 0.006(6) -0.005(6)
N1 0.026(5) 0.030(6) 0.047(6) -0.003(5) 0.007(4) -0.001(4)
C3 0.044(7) 0.022(7) 0.023(7) 0.001(5) -0.001(6) -0.001(6)
C4 0.031(7) 0.030(7) 0.017(6) 0.003(5) 0.000(5) 0.009(6)
C5 0.042(7) 0.034(8) 0.021(7) -0.002(6) -0.002(5) 0.003(6)
O2 0.036(4) 0.030(5) 0.039(5) -0.008(4) 0.002(4) 0.002(4)
C6 0.031(7) 0.043(8) 0.033(7) -0.011(6) 0.000(6) 0.000(6)
O3 0.027(4) 0.043(5) 0.068(6) -0.019(5) 0.007(4) -0.004(4)
C10 0.044(8) 0.057(9) 0.099(11) -0.027(8) 0.031(8) -0.011(7)
C7 0.036(7) 0.034(8) 0.057(9) -0.008(6) 0.007(6) -0.003(6)
C8 0.040(7) 0.033(8) 0.066(9) -0.002(7) 0.012(7) 0.008(7)
C9 0.055(8) 0.020(7) 0.029(7) -0.006(5) 0.001(6) -0.002(6)
C11 0.025(7) 0.046(9) 0.083(10) -0.011(7) 0.011(7) 0.002(6)
N2 0.022(5) 0.052(7) 0.024(6) 0.002(5) -0.004(4) -0.001(5)
C12 0.031(7) 0.049(8) 0.028(7) -0.006(6) -0.001(6) -0.009(7)
C13 0.019(6) 0.053(9) 0.036(7) 0.003(6) 0.007(5) -0.003(6)
C14 0.035(7) 0.038(8) 0.022(7) 0.013(5) 0.008(6) 0.015(6)
O4 0.022(4) 0.034(5) 0.037(5) 0.000(3) 0.003(4) 0.001(3)
C15 0.026(7) 0.043(8) 0.036(7) 0.014(6) 0.013(6) 0.002(6)
O5 0.043(5) 0.032(5) 0.041(5) 0.008(4) 0.015(4) 0.012(4)
C19 0.063(8) 0.056(9) 0.057(9) -0.004(8) 0.022(7) 0.014(7)
C16 0.040(8) 0.055(9) 0.059(9) 0.017(7) 0.024(7) 0.012(7)
C17 0.031(7) 0.067(10) 0.070(10) 0.022(8) 0.022(7) 0.007(8)
C18 0.030(7) 0.056(9) 0.053(9) 0.003(7) 0.014(6) 0.000(7)
O6 0.046(5) 0.032(5) 0.040(5) -0.004(4) 0.015(4) 0.000(4)
C20 0.047(7) 0.043(8) 0.049(9) 0.009(7) 0.004(6) 0.016(6)
O31A 0.040(9) 0.047(11) 0.074(13) -0.002(9) 0.002(9) 0.012(8)

loop_
_atom_type_symbol
_atom_type_description
_atom_type_scat_dispersion_real
_atom_type_scat_dispersion_imag
_atom_type_scat_source
C C 0.0033 0.0016 'International Tables Vol C Tables 4.2.6.8 and 6.1.1.4'
H H 0.0000 0.0000 'International Tables Vol C Tables 4.2.6.8 and 6.1.1.4'
N N 0.0061 0.0033 'International Tables Vol C Tables 4.2.6.8 and 6.1.1.4'
O O 0.0106 0.0060 'International Tables Vol C Tables 4.2.6.8 and 6.1.1.4'
S S 0.1246 0.1234 'International Tables Vol C Tables 4.2.6.8 and 6.1.1.4'
Cu Cu 0.3201 1.2651 'International Tables Vol C Tables 4.2.6.8 and 6.1.1.4'

loop_
_geom_angle_atom_site_label_1
_geom_angle_atom_site_label_2
_geom_angle_atom_site_label_3
_geom_angle
_geom_angle_site_symmetry_1
_geom_angle_site_symmetry_3
_geom_angle_publ_flag
O2 Cu1 N1 94.3(3) . . ?
O2 Cu1 O1 178.9(3) . . ?
N1 Cu1 O1 85.5(3) . . ?
O2 Cu1 O21 88.5(3) . . ?
N1 Cu1 O21 177.2(3) . . ?
O1 Cu1 O21 91.8(3) . . ?
O1 Cu2 N2 85.5(3) . . ?
O1 Cu2 O4 179.1(3) . . ?
N2 Cu2 O4 93.7(3) . . ?
O1 Cu2 O22 98.0(3) . . ?
N2 Cu2 O22 168.7(3) . . ?
O4 Cu2 O22 82.9(3) . . ?
O1 Cu2 O21 89.8(2) . 2_655 ?
N2 Cu2 O21 102.3(3) . 2_655 ?
O4 Cu2 O21 90.2(2) . 2_655 ?
O22 Cu2 O21 88.6(2) . 2_655 ?
O12 Cu3 O6 88.8(3) . . ?
O12 Cu3 O23 88.1(3) . 2_655 ?
O6 Cu3 O23 175.0(3) . 2_655 ?
O12 Cu3 O4 168.5(3) . . ?
O6 Cu3 O4 92.1(3) . . ?
O23 Cu3 O4 91.8(3) 2_655 . ?
O12 Cu3 O5 93.2(3) . . ?
O6 Cu3 O5 89.6(3) . . ?
O23 Cu3 O5 94.4(2) 2_655 . ?
O4 Cu3 O5 75.3(3) . . ?
O12 Cu3 O22 121.4(3) . . ?
O6 Cu3 O22 87.3(3) . . ?
O23 Cu3 O22 91.0(2) 2_655 . ?
O4 Cu3 O22 70.1(2) . . ?
O5 Cu3 O22 145.1(2) . . ?
O12 S1 O11 121(3) . . ?
O12 S1 O13 108.3(9) . . ?
O11 S1 O13 110.6(19) . . ?
O12 S1 O12 111.7(7) . 2_655 ?
O11 S1 O12 100.3(19) . 2_655 ?
O13 S1 O12 103.4(11) . 2_655 ?
S1 O12 Cu3 146.1(6) . . ?
O24 S2 O23 111.0(4) . . ?
O24 S2 O22 111.1(4) . . ?
O23 S2 O22 108.1(4) . . ?
O24 S2 O21 111.3(4) . . ?
O23 S2 O21 107.2(3) . . ?
O22 S2 O21 107.9(4) . . ?
S2 O21 Cu1 123.2(4) . . ?
S2 O21 Cu2 123.7(3) . 2_655 ?
Cu1 O21 Cu2 106.9(3) . 2_655 ?
S2 O22 Cu2 129.6(4) . . ?
S2 O22 Cu3 137.9(4) . . ?
Cu2 O22 Cu3 91.6(2) . . ?
S2 O23 Cu3 131.4(4) . 2_655 ?
C1 O1 Cu2 110.2(6) . . ?
C1 O1 Cu1 112.1(6) . . ?
Cu2 O1 Cu1 134.3(4) . . ?
O1 C1 C11 112.7(9) . . ?
O1 C1 C2 111.7(8) . . ?
C11 C1 C2 119.9(10) . . ?
O1 C1 H1A 103.4 . . ?
C11 C1 H1A 103.4 . . ?
C2 C1 H1A 103.4 . . ?
C1 C2 N1 110.0(9) . . ?
C1 C2 H2A 109.7 . . ?
N1 C2 H2A 109.7 . . ?
C1 C2 H2B 109.7 . . ?
N1 C2 H2B 109.7 . . ?
H2A C2 H2B 108.2 . . ?
C3 N1 C2 120.8(9) . . ?
C3 N1 Cu1 126.5(7) . . ?
C2 N1 Cu1 112.8(6) . . ?
N1 C3 C4 125.3(10) . . ?
N1 C3 H3A 117.3 . . ?
C4 C3 H3A 117.3 . . ?
C9 C4 C5 120.3(10) . . ?
C9 C4 C3 117.3(10) . . ?
C5 C4 C3 122.3(10) . . ?
O2 C5 C4 124.6(10) . . ?
O2 C5 C6 119.5(10) . . ?
C4 C5 C6 115.9(10) . . ?
C5 O2 Cu1 126.9(7) . . ?
C7 C6 O3 125.4(10) . . ?
C7 C6 C5 121.7(11) . . ?
O3 C6 C5 112.9(10) . . ?
C6 O3 C10 115.5(8) . . ?
O3 C10 H10A 109.5 . . ?
O3 C10 H10B 109.5 . . ?
H10A C10 H10B 109.5 . . ?
O3 C10 H10C 109.5 . . ?
H10A C10 H10C 109.5 . . ?
H10B C10 H10C 109.5 . . ?
C6 C7 C8 121.7(11) . . ?
C6 C7 H7A 119.1 . . ?
C8 C7 H7A 119.1 . . ?
C9 C8 C7 119.0(11) . . ?
C9 C8 H8A 120.5 . . ?
C7 C8 H8A 120.5 . . ?
C8 C9 C4 121.3(10) . . ?
C8 C9 H9A 119.3 . . ?
C4 C9 H9A 119.3 . . ?
N2 C11 C1 110.1(9) . . ?
N2 C11 H11A 109.6 . . ?
C1 C11 H11A 109.6 . . ?
N2 C11 H11B 109.6 . . ?
C1 C11 H11B 109.6 . . ?
H11A C11 H11B 108.2 . . ?
C12 N2 C11 121.1(9) . . ?
C12 N2 Cu2 126.1(8) . . ?
C11 N2 Cu2 112.6(6) . . ?
N2 C12 C13 126.9(10) . . ?
N2 C12 H12A 116.6 . . ?
C13 C12 H12A 116.6 . . ?
C18 C13 C14 119.1(11) . . ?
C18 C13 C12 118.1(11) . . ?
C14 C13 C12 122.6(9) . . ?
O4 C14 C13 124.0(10) . . ?
O4 C14 C15 118.1(10) . . ?
C13 C14 C15 117.9(10) . . ?
C14 O4 Cu2 124.9(6) . . ?
C14 O4 Cu3 120.2(6) . . ?
Cu2 O4 Cu3 109.7(3) . . ?
C16 C15 O5 125.9(11) . . ?
C16 C15 C14 120.5(11) . . ?
O5 C15 C14 113.6(9) . . ?
C15 O5 C19 116.4(8) . . ?
C15 O5 Cu3 111.5(6) . . ?
C19 O5 Cu3 129.3(6) . . ?
O5 C19 H19A 109.5 . . ?
O5 C19 H19B 109.5 . . ?
H19A C19 H19B 109.5 . . ?
O5 C19 H19C 109.5 . . ?
H19A C19 H19C 109.5 . . ?
H19B C19 H19C 109.5 . . ?
C15 C16 C17 121.2(11) . . ?
C15 C16 H16A 119.4 . . ?
C17 C16 H16A 119.4 . . ?
C18 C17 C16 118.4(10) . . ?
C18 C17 H17A 120.8 . . ?
C16 C17 H17A 120.8 . . ?
C13 C18 C17 122.8(11) . . ?
C13 C18 H18A 118.6 . . ?
C17 C18 H18A 118.6 . . ?
C20 O6 Cu3 126.9(6) . . ?
C20 O6 H6 118(6) . . ?
Cu3 O6 H6 105(6) . . ?
O6 C20 H20A 109.5 . . ?
O6 C20 H20B 109.5 . . ?
H20A C20 H20B 109.5 . . ?
O6 C20 H20C 109.5 . . ?
H20A C20 H20C 109.5 . . ?
H20B C20 H20C 109.5 . . ?
N61A C61A C62A 166(3) . . ?
N61B C61B C62B 166(3) . . ?
N71B C71B C72B 175(3) . . ?
N71C C71C C72C 165(4) . . ?

loop_
_geom_bond_atom_site_label_1
_geom_bond_atom_site_label_2
_geom_bond_distance
_geom_bond_site_symmetry_2
_geom_bond_publ_flag
Cu1 O2 1.883(6) . ?
Cu1 N1 1.906(8) . ?
Cu1 O1 1.929(6) . ?
Cu1 O21 1.968(6) . ?
Cu2 O1 1.923(6) . ?
Cu2 N2 1.930(8) . ?
Cu2 O4 1.934(6) . ?
Cu2 O22 1.979(6) . ?
Cu2 O21 2.328(6) 2_655 ?
Cu3 O12 1.926(8) . ?
Cu3 O6 1.967(7) . ?
Cu3 O23 1.974(6) 2_655 ?
Cu3 O4 1.987(6) . ?
Cu3 O5 2.286(6) . ?
Cu3 O22 2.468(6) . ?
S1 O12 1.395(17) . ?
S1 O11 1.455(19) . ?
S1 O13 1.47(2) . ?
S1 O12 1.583(16) 2_655 ?
O12 S1 1.583(16) 2_655 ?
S2 O24 1.434(6) . ?
S2 O23 1.484(6) . ?
S2 O22 1.501(6) . ?
S2 O21 1.512(6) . ?
O21 Cu2 2.328(6) 2_655 ?
O23 Cu3 1.973(6) 2_655 ?
O1 C1 1.431(11) . ?
C1 C11 1.463(12) . ?
C1 C2 1.466(13) . ?
C1 H1A 1.0000 . ?
C2 N1 1.478(11) . ?
C2 H2A 0.9900 . ?
C2 H2B 0.9900 . ?
N1 C3 1.297(11) . ?
C3 C4 1.428(12) . ?
C3 H3A 0.9500 . ?
C4 C9 1.396(12) . ?
C4 C5 1.425(13) . ?
C5 O2 1.320(11) . ?
C5 C6 1.428(13) . ?
C6 C7 1.356(13) . ?
C6 O3 1.386(11) . ?
O3 C10 1.418(11) . ?
C10 H10A 0.9800 . ?
C10 H10B 0.9800 . ?
C10 H10C 0.9800 . ?
C7 C8 1.376(13) . ?
C7 H7A 0.9500 . ?
C8 C9 1.374(12) . ?
C8 H8A 0.9500 . ?
C9 H9A 0.9500 . ?
C11 N2 1.462(12) . ?
C11 H11A 0.9900 . ?
C11 H11B 0.9900 . ?
N2 C12 1.276(11) . ?
C12 C13 1.437(13) . ?
C12 H12A 0.9500 . ?
C13 C18 1.370(13) . ?
C13 C14 1.417(13) . ?
C14 O4 1.353(11) . ?
C14 C15 1.430(13) . ?
C15 C16 1.363(13) . ?
C15 O5 1.379(11) . ?
O5 C19 1.437(11) . ?
C19 H19A 0.9800 . ?
C19 H19B 0.9800 . ?
C19 H19C 0.9800 . ?
C16 C17 1.391(14) . ?
C16 H16A 0.9500 . ?
C17 C18 1.382(14) . ?
C17 H17A 0.9500 . ?
C18 H18A 0.9500 . ?
O6 C20 1.420(11) . ?
O6 H6 0.89(5) . ?
C20 H20A 0.9800 . ?
C20 H20B 0.9800 . ?
C20 H20C 0.9800 . ?
O41A C41A 1.396(19) . ?
O51A C51A 1.378(19) . ?
O51B C51B 1.47(3) . ?
N61A C61A 1.144(18) . ?
C61A C62A 1.46(2) . ?
N61B C61B 1.19(2) . ?
C61B C62B 1.51(2) . ?
O71A C71A 1.42(2) . ?
N71B C71B 1.21(2) . ?
C71B C72B 1.52(2) . ?
N71C C71C 1.04(2) . ?
C71C C72C 1.47(5) . ?
